data_2000288
loop_
_publ_author_name
'Kivek\"as, R.'
'Sundberg, M. R.'
'Ruiz, J.'
'Colacio, E.'

_publ_section_title
;
 6-Amino-1,3-dimethyl-5-(2-ethylphenylazonio)uracil bromide dihydrate
;
_journal_issue 7
_journal_name_full 'Acta Crystallographica Section C'
_journal_page_first 1512
_journal_page_last 1515
_journal_paper_doi 10.1107/S010827019001318X
_journal_volume 47
_journal_year 1991
_chemical_formula_moiety (C14H18N5O2)(Br)(2H2O)
_chemical_formula_sum 'C14 H22 Br N5 O4'
_space_group_crystal_system triclinic
_space_group_IT_number 2
_space_group_name_Hall '-P 1'
_space_group_name_H-M_alt 'P -1'
_cell_angle_alpha 70.340(10)
_cell_angle_beta 75.610(10)
_cell_angle_gamma 79.340(10)
_cell_formula_units_Z 2
_cell_length_a 7.1738(8)
_cell_length_b 10.110(2)
_cell_length_c 13.394(2)
_cell_volume 880.6(2)
_diffrn_radiation_type Mo
_diffrn_radiation_wavelength 0.71069
_exptl_absorpt_coefficient_mu 2.73
_exptl_crystal_density_diffrn 1.52
_exptl_crystal_F_000 416
_cod_data_source_file ab0167.cif
_cod_data_source_block ab0167a
_cod_depositor_comments
;
 Updating space group information and adding the symmetry operation list.

 Antanas Vaitkus,
 2018-06-14
;
_cod_original_sg_symbol_H-M P-1
_cod_original_formula_sum 'C14 H22 N5 O4 Br1'
_cod_database_code 2000288

loop_
_space_group_symop_id
_space_group_symop_operation_xyz
1 x,y,z
2 -x,-y,-z

loop_
_atom_site_label
_atom_site_fract_x
_atom_site_fract_y
_atom_site_fract_z
Br(1) .18467(7) .27024(5) .67235(4)
O(2) .2008(4) .9210(3) .3805(2)
O(4) .5300(4) .7986(3) .0849(2)
N(1) .2773(4) .6875(3) .4003(2)
N(3) .3553(5) .8618(3) .2303(2)
N(6) .3515(5) .4501(3) .4176(2)
N(7) .5345(4) .5070(3) .2104(2)
N(8) .6227(4) .5323(3) .1097(2)
C(1) .1781(6) .6577(5) .5145(3)
C(2) .2756(5) .8300(4) .3395(3)
C(3) .3489(7) 1.0122(5) .1674(4)
C(4) .4506(5) .7614(4) .1813(3)
C(5) .4497(5) .6171(4) .2456(3)
C(6) .3570(5) .5802(4) .3585(3)
C(9) .7172(5) .4211(4) .0679(3)
C(10) .8095(5) .4590(4) -.0422(3)
C(11) .9044(6) .3486(5) -.0813(3)
C(12) .9080(6) .2104(4) -.0172(3)
C(13) .8176(6) .1765(4) .0897(3)
C(14) .7207(5) .2819(4) .1320(3)
C(15) .8034(5) .6117(4) -.1107(3)
C(16) .9095(6) .6375(5) -.2286(3)
O(17) .4506(5) .1804(3) .3918(3)
O(18) .7839(6) -.0001(5) .4099(4)
H(61) .399(5) .376(4) .388(3)
H(62) .303(6) .414(4) .489(3)
H(81) .628(4) .623(3) .070(2)
H(151) .857(4) .665(3) -.084(2)
H(152) .661(4) .658(3) -.113(2)
H(161) 1.057(5) .608(4) -.237(3)
H(162) .850(6) .597(4) -.267(3)
H(163) .907(4) .743(3) -.263(2)
H(11) .966(5) .373(3) -.144(3)
H(12) .977(5) .141(4) -.047(3)
H(13) .804(5) .081(4) .133(3)
H(14) .665(5) .258(3) .201(2)
H(171) .3583 .1253 .4509
H(172) .5951 .1360 .3929
H(181) .8010 -.0761 .3691
H(182) .9333 .0000 .4035
H(101) .2361 .5747 .5607
H(301) .423(7) 1.023(5) .099(4)
H(102) .1821 .7401 .5391
H(103) .0404 .6452 .5204
H(302) .216(7) 1.057(5) .171(4)
H(303) .401(8) 1.063(6) .192(4)
